data_4308969
loop_
_publ_author_name
'Joachim Heinicke'
'Normen Peulecke'
'Konstantin Karaghiosoff'
'Peter Mayer'

_publ_contact_author_address
;
Institut fuer Chemie und Biochemie
Universitaet Greifswald
D-17487 Greifswald
Germany
;
_publ_contact_author_email heinicke@uni-greifswald.de
_publ_contact_author_fax '+49 3834 864337'
_publ_contact_author_name 'Joachim Heinicke'
_publ_contact_author_phone '+49 3834 864319'
_publ_section_title
;
2-Phosphinophenolate Complexes: Formation and Crystal Structure of a
Novel Trinuclear \m-O Nickel(II)-Tris(PO-Chelate)
;
_journal_name_full 'Inorganic Chemistry'
_journal_page_first 2137
_journal_page_last 2139
_journal_paper_doi 10.1021/ic0484304
_journal_volume 44
_journal_year 2005
_chemical_formula_moiety 'Ni, 2(Ni P3 O6 C57 H48), 6(O C4 H8)'
_chemical_formula_sum 'C138 H144 Ni3 O18 P6'
_chemical_formula_weight 2452.532
_space_group_IT_number 14
_symmetry_cell_setting monoclinic
_symmetry_Int_Tables_number 14
_symmetry_space_group_name_Hall '-P 2yn'
_symmetry_space_group_name_H-M 'P 1 21/n 1'
_atom_sites_solution_hydrogens geom
_atom_sites_solution_primary direct
_atom_sites_solution_secondary difmap
_audit_author_name 'Mayer, P.'
_audit_block_code Ni3_C6H3OMeOPPh2_thf_fn340_klk
_audit_creation_date 25-Oct-01
_audit_creation_method 'form98_non/compatible with shelxl97-2'
_audit_update_record 16-Jun-04
_cell_angle_alpha 90.00
_cell_angle_beta 101.82(3)
_cell_angle_gamma 90.00
_cell_formula_units_Z 2
_cell_length_a 15.344(3)
_cell_length_b 21.235(4)
_cell_length_c 19.134(4)
_cell_measurement_reflns_used 81959
_cell_measurement_temperature 200(2)
_cell_measurement_theta_max 27.485
_cell_measurement_theta_min 3.134
_cell_volume 6102(2)
_computing_cell_refinement 'Collect (Nonius BV, 1997-2000)'
_computing_data_collection 'Collect (Nonius BV, 1997-2000)'
_computing_data_reduction 'Collect (Nonius BV, 1997-2000)'
_computing_molecular_graphics
;
ORTEP (M. N. Burnett, C. K. Johnson, ORTEP-III: Oak Ridge Thermal Ellipsoid
Plot Program for Crystal Structure Illustrations, Oak Ridge National
Laboratory Report ORNL-6895, 1996). Windows version (L. J. Farrugia, Univ.
Glasgow) used --- SCHAKAL (E. Keller, University of  Freiburg (Breisgau),
Germany, 1995).
;
_computing_publication_material
;
PLATON (A. L. Spek, Acta Crystallogr, Sect. A, 1990, 46, C34, 1995 version).
--- T.B.Cohen, Pure Appl. Chem. 1996,68,2339-2359 (atomic masses).
;
_computing_structure_refinement 'SHELXL-97 (G. M. Sheldrick. University of G\"ottingen, 97-2 version)'
_computing_structure_solution 'SHELXS-97 (Sheldrick, 1990)'
_diffrn_ambient_temperature 200(2)
_diffrn_detector_area_resol_mean 9
_diffrn_measured_fraction_theta_full 0.993
_diffrn_measured_fraction_theta_max 0.993
_diffrn_measurement_device 'Kappa CCD'
_diffrn_measurement_device_type '95mm CCD camera on \k-goniostat'
_diffrn_radiation_collimation 0.60
_diffrn_radiation_monochromator graphite
_diffrn_radiation_source 'rotating anode'
_diffrn_radiation_type MoK\a
_diffrn_radiation_wavelength 0.71073
_diffrn_reflns_av_R_equivalents 0.0719
_diffrn_reflns_av_sigmaI/netI 0.0794
_diffrn_reflns_limit_h_max 19
_diffrn_reflns_limit_h_min -19
_diffrn_reflns_limit_k_max 27
_diffrn_reflns_limit_k_min -27
_diffrn_reflns_limit_l_max 24
_diffrn_reflns_limit_l_min -24
_diffrn_reflns_number 60037
_diffrn_reflns_theta_full 27.49
_diffrn_reflns_theta_max 27.49
_diffrn_reflns_theta_min 3.18
_diffrn_source_current 75
_diffrn_source_power 4.125
_diffrn_source_type 'FR 591 generator'
_diffrn_source_voltage 55
_exptl_absorpt_coefficient_mu 0.604
_exptl_absorpt_correction_T_max 0.9328
_exptl_absorpt_correction_T_min 0.8988
_exptl_absorpt_correction_type numerical
_exptl_absorpt_process_details 'Absorption correction with XRed, rev 1.09, STOE (Darmstadt, Germany)'
_exptl_crystal_colour red-brown
_exptl_crystal_density_diffrn 1.3348(4)
_exptl_crystal_density_method 'not measured'
_exptl_crystal_description block
_exptl_crystal_F_000 2580
_exptl_crystal_size_max 0.31
_exptl_crystal_size_mid 0.15
_exptl_crystal_size_min 0.14
_refine_diff_density_max 0.782
_refine_diff_density_min -0.645
_refine_diff_density_rms 0.075
_refine_ls_extinction_method none
_refine_ls_goodness_of_fit_ref 1.040
_refine_ls_hydrogen_treatment mixed
_refine_ls_matrix_type full
_refine_ls_number_parameters 732
_refine_ls_number_reflns 13907
_refine_ls_number_restraints 10
_refine_ls_restrained_S_all 1.040
_refine_ls_R_factor_all 0.1391
_refine_ls_R_factor_gt 0.0705
_refine_ls_shift/su_max 0.001
_refine_ls_shift/su_mean 0.000
_refine_ls_structure_factor_coef Fsqd
_refine_ls_weighting_details 'calc w=1/[\s^2^(Fo^2^)+(0.1027P)^2^+4.1147P] where P=(Fo^2^+2Fc^2^)/3'
_refine_ls_weighting_scheme calc
_refine_ls_wR_factor_gt 0.1800
_refine_ls_wR_factor_ref 0.2145
_reflns_number_gt 7728
_reflns_number_total 13907
_reflns_threshold_expression >2sigma(I)
_cod_data_source_file ic0484304si20050228_123800.cif
_cod_data_source_block fn340
_cod_original_sg_symbol_H-M 'P 21/n'
_cod_database_code 4308969

loop_
_symmetry_equiv_pos_as_xyz
'x, y, z'
'-x+1/2, y+1/2, -z+1/2'
'-x, -y, -z'
'x-1/2, -y-1/2, z-1/2'

loop_
_atom_site_label
_atom_site_type_symbol
_atom_site_fract_x
_atom_site_fract_y
_atom_site_fract_z
_atom_site_U_iso_or_equiv
_atom_site_adp_type
_atom_site_occupancy
_atom_site_symmetry_multiplicity
_atom_site_calc_flag
_atom_site_refinement_flags
_atom_site_disorder_assembly
_atom_site_disorder_group
Ni1 Ni 0.5000 0.0000 0.0000 0.03829(19) Uani 1 2 d S . .
Ni2 Ni 0.54496(3) 0.06442(2) -0.11542(3) 0.04236(17) Uani 1 1 d . . .
P1 P 0.43355(8) 0.06429(5) -0.22475(6) 0.0493(3) Uani 1 1 d . . .
P2 P 0.67395(7) 0.02376(5) -0.15495(6) 0.0474(3) Uani 1 1 d . . .
P3 P 0.57985(7) 0.17413(6) -0.09327(6) 0.0488(3) Uani 1 1 d . . .
O1 O 0.49395(17) -0.02400(13) -0.10535(14) 0.0448(7) Uani 1 1 d . . .
O2 O 0.2251(2) -0.13204(18) -0.3056(2) 0.0817(11) Uani 1 1 d . . .
O3 O 0.61718(16) 0.03825(13) -0.01684(14) 0.0409(6) Uani 1 1 d . . .
O4 O 0.9424(2) -0.08288(19) 0.02187(18) 0.0773(11) Uani 1 1 d . . .
O5 O 0.45423(17) 0.08306(13) -0.05140(14) 0.0438(6) Uani 1 1 d . . .
O6 O 0.4272(3) 0.31240(19) 0.0781(2) 0.0949(13) Uani 1 1 d . . .
C11 C 0.3351(3) 0.1156(2) -0.2425(3) 0.0539(11) Uani 1 1 d . . .
C12 C 0.2983(3) 0.1318(2) -0.1855(3) 0.0655(13) Uani 1 1 d . . .
H12 H 0.3242 0.1165 -0.1393 0.079 Uiso 1 1 calc R . .
C13 C 0.2242(4) 0.1702(3) -0.1944(4) 0.0820(16) Uani 1 1 d . . .
H13 H 0.1989 0.1805 -0.1544 0.098 Uiso 1 1 calc R . .
C14 C 0.1872(4) 0.1933(3) -0.2600(4) 0.0835(17) Uani 1 1 d . . .
H14 H 0.1365 0.2199 -0.2658 0.100 Uiso 1 1 calc R . .
C15 C 0.2228(4) 0.1782(3) -0.3177(4) 0.0830(17) Uani 1 1 d . . .
H15 H 0.1974 0.1948 -0.3634 0.100 Uiso 1 1 calc R . .
C16 C 0.2968(3) 0.1383(3) -0.3093(3) 0.0701(14) Uani 1 1 d . . .
H16 H 0.3207 0.1269 -0.3495 0.084 Uiso 1 1 calc R . .
C21 C 0.4729(3) 0.0638(2) -0.3079(2) 0.0502(10) Uani 1 1 d . . .
C22 C 0.4938(3) 0.1211(2) -0.3368(2) 0.0580(12) Uani 1 1 d . . .
H22 H 0.4831 0.1595 -0.3145 0.070 Uiso 1 1 calc R . .
C23 C 0.5302(3) 0.1224(3) -0.3978(3) 0.0704(15) Uani 1 1 d . . .
H23 H 0.5419 0.1616 -0.4180 0.084 Uiso 1 1 calc R . .
C24 C 0.5491(3) 0.0675(3) -0.4289(3) 0.0727(15) Uani 1 1 d . . .
H24 H 0.5748 0.0686 -0.4700 0.087 Uiso 1 1 calc R . .
C25 C 0.5309(3) 0.0102(3) -0.4003(3) 0.0690(14) Uani 1 1 d . . .
H25 H 0.5446 -0.0279 -0.4217 0.083 Uiso 1 1 calc R . .
C26 C 0.4922(3) 0.0083(2) -0.3398(2) 0.0561(11) Uani 1 1 d . . .
H26 H 0.4793 -0.0311 -0.3207 0.067 Uiso 1 1 calc R . .
C31 C 0.3888(3) -0.01359(19) -0.2161(2) 0.0451(10) Uani 1 1 d . . .
C32 C 0.3200(3) -0.0404(2) -0.2678(2) 0.0541(11) Uani 1 1 d . . .
H32 H 0.2945 -0.0170 -0.3093 0.065 Uiso 1 1 calc R . .
C33 C 0.2901(3) -0.0996(2) -0.2587(3) 0.0582(12) Uani 1 1 d . . .
C34 C 0.3253(3) -0.1324(2) -0.1961(3) 0.0587(12) Uani 1 1 d . . .
H34 H 0.3033 -0.1731 -0.1889 0.070 Uiso 1 1 calc R . .
C35 C 0.3912(3) -0.1065(2) -0.1449(2) 0.0514(11) Uani 1 1 d . . .
H35 H 0.4141 -0.1296 -0.1025 0.062 Uiso 1 1 calc R . .
C36 C 0.4254(3) -0.04643(19) -0.1541(2) 0.0414(9) Uani 1 1 d . . .
C37 C 0.1920(4) -0.1036(4) -0.3723(3) 0.101(2) Uani 1 1 d . . .
H37A H 0.1464 -0.1307 -0.4007 0.152 Uiso 1 1 calc R . .
H37B H 0.2408 -0.0976 -0.3977 0.152 Uiso 1 1 calc R . .
H37C H 0.1658 -0.0627 -0.3650 0.152 Uiso 1 1 calc R . .
C41 C 0.7450(3) 0.0799(2) -0.1888(3) 0.0558(11) Uani 1 1 d . . .
C42 C 0.7255(3) 0.0957(2) -0.2615(3) 0.0621(12) Uani 1 1 d . . .
H42 H 0.6769 0.0758 -0.2923 0.075 Uiso 1 1 calc R . .
C43 C 0.7749(4) 0.1393(3) -0.2886(3) 0.0812(16) Uani 1 1 d . . .
H43 H 0.7619 0.1485 -0.3382 0.097 Uiso 1 1 calc R . .
C44 C 0.8431(5) 0.1695(3) -0.2445(4) 0.098(2) Uani 1 1 d . . .
H44 H 0.8778 0.1996 -0.2634 0.117 Uiso 1 1 calc R . .
C45 C 0.8620(5) 0.1564(3) -0.1715(4) 0.103(2) Uani 1 1 d . . .
H45 H 0.9086 0.1781 -0.1405 0.124 Uiso 1 1 calc R . .
C46 C 0.8123(4) 0.1114(3) -0.1447(3) 0.0743(15) Uani 1 1 d . . .
H46 H 0.8251 0.1024 -0.0950 0.089 Uiso 1 1 calc R . .
C51 C 0.6754(3) -0.0467(2) -0.2108(2) 0.0450(10) Uani 1 1 d . . .
C52 C 0.7327(3) -0.0554(2) -0.2565(3) 0.0632(13) Uani 1 1 d . . .
H52 H 0.7743 -0.0233 -0.2610 0.076 Uiso 1 1 calc R . .
C53 C 0.7308(4) -0.1103(3) -0.2961(3) 0.0800(16) Uani 1 1 d . . .
H53 H 0.7713 -0.1154 -0.3272 0.096 Uiso 1 1 calc R . .
C54 C 0.6715(4) -0.1571(3) -0.2907(3) 0.0761(15) Uani 1 1 d . . .
H54 H 0.6698 -0.1945 -0.3183 0.091 Uiso 1 1 calc R . .
C55 C 0.6137(3) -0.1490(2) -0.2442(3) 0.0668(13) Uani 1 1 d . . .
H55 H 0.5721 -0.1811 -0.2397 0.080 Uiso 1 1 calc R . .
C56 C 0.6164(3) -0.0943(2) -0.2043(3) 0.0551(11) Uani 1 1 d . . .
H56 H 0.5772 -0.0895 -0.1721 0.066 Uiso 1 1 calc R . .
C61 C 0.7356(3) -0.00142(19) -0.0689(2) 0.0428(9) Uani 1 1 d . . .
C62 C 0.8188(3) -0.0325(2) -0.0603(2) 0.0508(11) Uani 1 1 d . . .
H62 H 0.8453 -0.0392 -0.1003 0.061 Uiso 1 1 calc R . .
C63 C 0.8608(3) -0.0528(2) 0.0060(3) 0.0554(12) Uani 1 1 d . . .
C64 C 0.8205(3) -0.0429(2) 0.0647(2) 0.0570(12) Uani 1 1 d . . .
H64 H 0.8492 -0.0576 0.1106 0.068 Uiso 1 1 calc R . .
C65 C 0.7405(3) -0.0123(2) 0.0569(2) 0.0531(11) Uani 1 1 d . . .
H65 H 0.7154 -0.0049 0.0976 0.064 Uiso 1 1 calc R . .
C66 C 0.6950(2) 0.00842(18) -0.0103(2) 0.0423(9) Uani 1 1 d . . .
C67 C 0.9853(3) -0.0931(3) -0.0355(3) 0.092(2) Uani 1 1 d . . .
H67A H 1.0422 -0.1145 -0.0181 0.137 Uiso 1 1 calc R . .
H67B H 0.9962 -0.0525 -0.0566 0.137 Uiso 1 1 calc R . .
H67C H 0.9474 -0.1193 -0.0716 0.137 Uiso 1 1 calc R . .
C71 C 0.5518(3) 0.2276(2) -0.1689(2) 0.0529(11) Uani 1 1 d . . .
C72 C 0.6125(3) 0.2354(2) -0.2131(2) 0.0583(12) Uani 1 1 d . . .
H72 H 0.6687 0.2149 -0.2018 0.070 Uiso 1 1 calc R . .
C73 C 0.5916(3) 0.2729(2) -0.2737(3) 0.0665(13) Uani 1 1 d . . .
H73 H 0.6335 0.2788 -0.3034 0.080 Uiso 1 1 calc R . .
C74 C 0.5085(4) 0.3016(3) -0.2904(3) 0.0756(15) Uani 1 1 d . . .
H74 H 0.4941 0.3280 -0.3313 0.091 Uiso 1 1 calc R . .
C75 C 0.4473(3) 0.2924(3) -0.2486(3) 0.0741(15) Uani 1 1 d . . .
H75 H 0.3899 0.3109 -0.2617 0.089 Uiso 1 1 calc R . .
C76 C 0.4684(3) 0.2565(2) -0.1878(3) 0.0610(12) Uani 1 1 d . . .
H76 H 0.4260 0.2513 -0.1584 0.073 Uiso 1 1 calc R . .
C81 C 0.6857(3) 0.2042(2) -0.0414(2) 0.0501(10) Uani 1 1 d . . .
C82 C 0.7286(3) 0.1682(2) 0.0155(2) 0.0532(11) Uani 1 1 d . . .
H82 H 0.7030 0.1294 0.0255 0.064 Uiso 1 1 calc R . .
C83 C 0.8077(3) 0.1874(2) 0.0581(3) 0.0600(12) Uani 1 1 d . . .
H83 H 0.8360 0.1619 0.0970 0.072 Uiso 1 1 calc R . .
C84 C 0.8457(3) 0.2433(3) 0.0444(3) 0.0671(14) Uani 1 1 d . . .
H84 H 0.9007 0.2564 0.0733 0.081 Uiso 1 1 calc R . .
C85 C 0.8039(4) 0.2804(3) -0.0114(3) 0.0762(15) Uani 1 1 d . . .
H85 H 0.8297 0.3194 -0.0205 0.091 Uiso 1 1 calc R . .
C86 C 0.7242(3) 0.2612(2) -0.0544(3) 0.0665(13) Uani 1 1 d . . .
H86 H 0.6959 0.2871 -0.0929 0.080 Uiso 1 1 calc R . .
C91 C 0.5030(3) 0.19030(19) -0.0355(2) 0.0463(10) Uani 1 1 d . . .
C92 C 0.4976(3) 0.2489(2) -0.0023(3) 0.0591(12) Uani 1 1 d . . .
H92 H 0.5345 0.2827 -0.0110 0.071 Uiso 1 1 calc R . .
C93 C 0.4386(3) 0.2576(2) 0.0430(3) 0.0630(13) Uani 1 1 d . . .
C94 C 0.3872(3) 0.2071(2) 0.0568(3) 0.0633(13) Uani 1 1 d . . .
H94 H 0.3476 0.2127 0.0886 0.076 Uiso 1 1 calc R . .
C95 C 0.3921(3) 0.1498(2) 0.0257(3) 0.0570(12) Uani 1 1 d . . .
H95 H 0.3555 0.1163 0.0357 0.068 Uiso 1 1 calc R . .
C96 C 0.4508(3) 0.1393(2) -0.0212(2) 0.0451(10) Uani 1 1 d . . .
C97 C 0.4785(5) 0.3634(3) 0.0665(4) 0.101(2) Uani 1 1 d . . .
H97A H 0.4642 0.3997 0.0938 0.152 Uiso 1 1 calc R . .
H97B H 0.4658 0.3738 0.0155 0.152 Uiso 1 1 calc R . .
H97C H 0.5417 0.3528 0.0819 0.152 Uiso 1 1 calc R . .
O10 O 0.6391(5) 0.1537(4) -0.5417(4) 0.173(3) Uani 1 1 d . . .
C120 C 0.6946(6) 0.2050(5) -0.5185(6) 0.155(4) Uani 1 1 d . . .
H12A H 0.7323 0.2141 -0.5535 0.186 Uiso 1 1 calc R . .
H12B H 0.7340 0.1951 -0.4721 0.186 Uiso 1 1 calc R . .
C121 C 0.6409(9) 0.2580(5) -0.5113(8) 0.186(5) Uani 1 1 d . . .
H12C H 0.6702 0.2976 -0.5209 0.223 Uiso 1 1 calc R . .
H12D H 0.6272 0.2599 -0.4630 0.223 Uiso 1 1 calc R . .
C122 C 0.5575(7) 0.2456(7) -0.5679(12) 0.290(11) Uani 1 1 d . . .
H12E H 0.5039 0.2436 -0.5467 0.348 Uiso 1 1 calc R . .
H12F H 0.5489 0.2783 -0.6056 0.348 Uiso 1 1 calc R . .
C123 C 0.5776(9) 0.1837(8) -0.5960(6) 0.219(6) Uani 1 1 d . . .
H12G H 0.5226 0.1582 -0.6090 0.263 Uiso 1 1 calc R . .
H12H H 0.6032 0.1892 -0.6391 0.263 Uiso 1 1 calc R . .
C80A C 0.0250(7) 0.0673(5) -0.2467(5) 0.151(4) Uiso 0.324(7) 1 d PD A 1
H80A H 0.0383 0.0840 -0.1973 0.181 Uiso 0.324(7) 1 calc PR A 1
H80B H 0.0096 0.1025 -0.2810 0.181 Uiso 0.324(7) 1 calc PR A 1
C81A C 0.0992(15) 0.0282(16) -0.262(2) 0.158(2) Uiso 0.324(7) 1 d PD A 1
H81A H 0.1256 -0.0005 -0.2230 0.190 Uiso 0.324(7) 1 calc PR A 1
H81B H 0.1460 0.0530 -0.2786 0.190 Uiso 0.324(7) 1 calc PR A 1
C82A C 0.0360(19) -0.0040(15) -0.3222(15) 0.158(2) Uiso 0.324(7) 1 d PD A 1
H82A H 0.0038 0.0270 -0.3568 0.190 Uiso 0.324(7) 1 calc PR A 1
H82B H 0.0676 -0.0342 -0.3476 0.190 Uiso 0.324(7) 1 calc PR A 1
C83A C -0.026(2) -0.0371(12) -0.2832(18) 0.158(2) Uiso 0.324(7) 1 d PD A 1
H83A H -0.0788 -0.0559 -0.3147 0.190 Uiso 0.324(7) 1 calc PR A 1
H83B H 0.0036 -0.0676 -0.2469 0.190 Uiso 0.324(7) 1 calc PR A 1
O7A O -0.0411(12) 0.0215(9) -0.2560(13) 0.158(2) Uiso 0.324(7) 1 d PD A 1
C82B C 0.0250(7) 0.0673(5) -0.2467(5) 0.151(4) Uiso 0.68 1 d PD A 2
H82C H -0.0162 0.0903 -0.2847 0.181 Uiso 0.676(7) 1 calc PR A 2
H82D H 0.0616 0.0982 -0.2147 0.181 Uiso 0.676(7) 1 calc PR A 2
C81B C 0.0823(10) 0.0234(7) -0.2779(10) 0.158(2) Uiso 0.676(7) 1 d PD A 2
H81C H 0.1431 0.0408 -0.2729 0.190 Uiso 0.676(7) 1 calc PR A 2
H81D H 0.0571 0.0163 -0.3292 0.190 Uiso 0.676(7) 1 calc PR A 2
C80B C 0.0841(10) -0.0371(7) -0.2364(8) 0.158(2) Uiso 0.676(7) 1 d PD A 2
H80C H 0.0804 -0.0740 -0.2686 0.190 Uiso 0.676(7) 1 calc PR A 2
H80D H 0.1394 -0.0402 -0.1994 0.190 Uiso 0.676(7) 1 calc PR A 2
O7B O 0.0098(7) -0.0340(5) -0.2055(6) 0.158(2) Uiso 0.676(7) 1 d PD A 2
C83B C -0.0257(10) 0.0258(6) -0.2054(10) 0.158(2) Uiso 0.676(7) 1 d PD A 2
H83C H -0.0194 0.0413 -0.1559 0.190 Uiso 0.676(7) 1 calc PR A 2
H83D H -0.0897 0.0253 -0.2282 0.190 Uiso 0.676(7) 1 calc PR A 2
O9 O 0.8786(16) -0.0245(14) -0.4898(16) 0.489(17) Uani 1 1 d . . .
C912 C 0.7810(10) 0.0116(6) -0.4462(7) 0.187(5) Uani 1 1 d . . .
H91A H 0.7462 0.0217 -0.4094 0.224 Uiso 1 1 calc R . .
H91B H 0.7962 0.0513 -0.4682 0.224 Uiso 1 1 calc R . .
C910 C 0.8131(10) -0.0643(7) -0.5154(9) 0.200(6) Uani 1 1 d . . .
H91C H 0.8221 -0.1055 -0.4908 0.241 Uiso 1 1 calc R . .
H91D H 0.8069 -0.0707 -0.5674 0.241 Uiso 1 1 calc R . .
C911 C 0.7334(7) -0.0296(6) -0.4983(7) 0.177(4) Uani 1 1 d . . .
H91E H 0.6993 -0.0068 -0.5402 0.213 Uiso 1 1 calc R . .
H91F H 0.6933 -0.0579 -0.4786 0.213 Uiso 1 1 calc R . .
C913 C 0.8638(10) -0.0255(11) -0.4148(10) 0.313(15) Uani 1 1 d . . .
H91G H 0.9087 -0.0021 -0.3799 0.375 Uiso 1 1 calc R . .
H91H H 0.8524 -0.0679 -0.3969 0.375 Uiso 1 1 calc R . .

loop_
_atom_site_aniso_label
_atom_site_aniso_U_11
_atom_site_aniso_U_22
_atom_site_aniso_U_33
_atom_site_aniso_U_23
_atom_site_aniso_U_13
_atom_site_aniso_U_12
Ni1 0.0390(4) 0.0384(4) 0.0379(4) -0.0006(3) 0.0088(3) 0.0024(3)
Ni2 0.0418(3) 0.0451(3) 0.0402(3) 0.0014(2) 0.0083(2) 0.0002(2)
P1 0.0521(6) 0.0472(6) 0.0506(7) -0.0001(5) 0.0152(5) -0.0037(5)
P2 0.0519(6) 0.0468(6) 0.0418(6) 0.0012(5) 0.0057(5) 0.0003(5)
P3 0.0456(6) 0.0536(7) 0.0465(7) 0.0041(5) 0.0076(5) 0.0007(5)
O1 0.0471(15) 0.0473(16) 0.0406(16) -0.0043(13) 0.0102(13) -0.0031(13)
O2 0.075(2) 0.089(3) 0.071(2) -0.012(2) -0.0087(19) -0.029(2)
O3 0.0377(14) 0.0431(15) 0.0415(16) -0.0020(12) 0.0070(12) 0.0020(12)
O4 0.059(2) 0.112(3) 0.059(2) 0.005(2) 0.0079(16) 0.039(2)
O5 0.0438(15) 0.0420(16) 0.0456(16) 0.0008(13) 0.0092(12) 0.0032(12)
O6 0.107(3) 0.064(2) 0.120(4) -0.033(2) 0.040(3) 0.000(2)
C11 0.057(3) 0.047(3) 0.058(3) 0.003(2) 0.012(2) -0.005(2)
C12 0.063(3) 0.064(3) 0.073(3) -0.004(3) 0.019(3) 0.006(2)
C13 0.078(4) 0.082(4) 0.090(4) 0.006(3) 0.028(3) 0.013(3)
C14 0.069(3) 0.069(4) 0.120(5) 0.017(4) 0.036(4) 0.018(3)
C15 0.071(4) 0.080(4) 0.096(5) 0.026(3) 0.013(3) 0.009(3)
C16 0.061(3) 0.073(3) 0.077(4) 0.002(3) 0.016(3) 0.005(3)
C21 0.047(2) 0.054(3) 0.047(3) 0.005(2) 0.0067(19) 0.000(2)
C22 0.060(3) 0.059(3) 0.055(3) 0.004(2) 0.013(2) -0.001(2)
C23 0.062(3) 0.087(4) 0.062(3) 0.022(3) 0.014(3) -0.002(3)
C24 0.067(3) 0.104(5) 0.049(3) 0.004(3) 0.017(2) -0.001(3)
C25 0.067(3) 0.087(4) 0.054(3) -0.006(3) 0.014(2) 0.008(3)
C26 0.056(3) 0.062(3) 0.049(3) -0.003(2) 0.008(2) 0.000(2)
C31 0.047(2) 0.045(2) 0.044(2) -0.0027(19) 0.0099(19) -0.0020(18)
C32 0.051(2) 0.061(3) 0.048(3) -0.002(2) 0.003(2) -0.002(2)
C33 0.055(3) 0.061(3) 0.055(3) -0.011(2) 0.003(2) -0.014(2)
C34 0.060(3) 0.048(3) 0.069(3) -0.004(2) 0.017(2) -0.009(2)
C35 0.054(3) 0.053(3) 0.047(3) 0.000(2) 0.012(2) 0.001(2)
C36 0.040(2) 0.043(2) 0.042(2) -0.0043(18) 0.0109(18) -0.0009(17)
C37 0.087(4) 0.127(6) 0.078(4) -0.015(4) -0.013(3) -0.033(4)
C41 0.065(3) 0.046(3) 0.057(3) 0.002(2) 0.015(2) -0.003(2)
C42 0.071(3) 0.059(3) 0.057(3) 0.009(2) 0.017(2) 0.008(2)
C43 0.106(5) 0.069(4) 0.073(4) 0.013(3) 0.030(4) -0.003(3)
C44 0.126(6) 0.067(4) 0.113(6) 0.011(4) 0.055(5) -0.022(4)
C45 0.114(5) 0.089(5) 0.105(5) -0.009(4) 0.018(4) -0.050(4)
C46 0.079(4) 0.076(4) 0.066(3) -0.003(3) 0.012(3) -0.024(3)
C51 0.045(2) 0.048(2) 0.041(2) -0.0002(19) 0.0051(18) 0.0041(19)
C52 0.072(3) 0.057(3) 0.064(3) -0.003(2) 0.021(3) 0.001(2)
C53 0.101(4) 0.072(4) 0.080(4) -0.014(3) 0.047(3) 0.000(3)
C54 0.099(4) 0.059(3) 0.073(4) -0.019(3) 0.024(3) 0.005(3)
C55 0.071(3) 0.051(3) 0.079(4) -0.009(3) 0.018(3) -0.005(2)
C56 0.058(3) 0.050(3) 0.061(3) -0.004(2) 0.019(2) 0.001(2)
C61 0.045(2) 0.042(2) 0.040(2) 0.0012(18) 0.0073(18) 0.0018(18)
C62 0.047(2) 0.059(3) 0.047(3) -0.003(2) 0.010(2) 0.006(2)
C63 0.041(2) 0.066(3) 0.057(3) 0.000(2) 0.003(2) 0.012(2)
C64 0.051(3) 0.074(3) 0.045(3) 0.008(2) 0.006(2) 0.010(2)
C65 0.049(2) 0.070(3) 0.041(2) 0.001(2) 0.0098(19) 0.005(2)
C66 0.039(2) 0.041(2) 0.046(2) -0.0011(18) 0.0063(18) -0.0022(17)
C67 0.058(3) 0.147(6) 0.072(4) -0.006(4) 0.020(3) 0.040(3)
C71 0.051(2) 0.054(3) 0.052(3) 0.008(2) 0.008(2) -0.007(2)
C72 0.053(3) 0.062(3) 0.058(3) 0.009(2) 0.006(2) -0.003(2)
C73 0.071(3) 0.075(3) 0.055(3) 0.014(3) 0.016(2) -0.011(3)
C74 0.074(4) 0.079(4) 0.067(4) 0.029(3) -0.001(3) -0.002(3)
C75 0.058(3) 0.081(4) 0.080(4) 0.027(3) 0.006(3) 0.007(3)
C76 0.053(3) 0.066(3) 0.062(3) 0.010(3) 0.007(2) 0.002(2)
C81 0.048(2) 0.053(3) 0.050(3) -0.002(2) 0.011(2) -0.004(2)
C82 0.058(3) 0.048(3) 0.053(3) -0.005(2) 0.009(2) -0.002(2)
C83 0.055(3) 0.063(3) 0.057(3) -0.009(2) 0.001(2) 0.000(2)
C84 0.051(3) 0.081(4) 0.065(3) -0.014(3) 0.003(2) -0.008(3)
C85 0.071(3) 0.071(4) 0.084(4) 0.001(3) 0.009(3) -0.020(3)
C86 0.060(3) 0.068(3) 0.068(3) 0.007(3) 0.004(2) -0.006(2)
C91 0.051(2) 0.041(2) 0.046(2) 0.0013(19) 0.0092(19) 0.0028(19)
C92 0.059(3) 0.049(3) 0.069(3) -0.005(2) 0.014(2) -0.002(2)
C93 0.069(3) 0.053(3) 0.067(3) -0.017(2) 0.013(3) 0.009(2)
C94 0.061(3) 0.068(3) 0.065(3) -0.004(3) 0.024(2) 0.011(3)
C95 0.053(3) 0.058(3) 0.063(3) 0.003(2) 0.019(2) 0.004(2)
C96 0.044(2) 0.044(2) 0.046(2) 0.0019(19) 0.0049(19) 0.0051(18)
C97 0.107(5) 0.069(4) 0.125(6) -0.036(4) 0.016(4) -0.006(4)
O10 0.161(6) 0.163(6) 0.194(7) 0.036(6) 0.033(5) -0.002(5)
C120 0.125(7) 0.099(6) 0.223(11) -0.014(7) -0.008(7) -0.028(6)
C121 0.183(12) 0.115(8) 0.278(15) 0.002(9) 0.088(11) -0.007(8)
C122 0.083(6) 0.165(12) 0.59(3) 0.134(16) 0.000(12) 0.033(7)
C123 0.227(14) 0.245(16) 0.137(9) 0.021(10) -0.079(9) 0.022(12)
O9 0.39(2) 0.59(4) 0.57(4) -0.20(3) 0.29(3) -0.16(2)
C912 0.218(13) 0.173(11) 0.179(12) -0.063(9) 0.065(11) 0.006(10)
C910 0.191(13) 0.179(12) 0.244(16) -0.079(11) 0.074(12) -0.015(10)
C911 0.121(8) 0.217(13) 0.196(12) -0.042(10) 0.040(8) 0.018(8)
C913 0.149(12) 0.44(3) 0.30(2) 0.25(2) -0.070(13) -0.069(15)

loop_
_atom_type_symbol
_atom_type_description
_atom_type_scat_dispersion_real
_atom_type_scat_dispersion_imag
_atom_type_scat_source
C C 0.0033 0.0016 'International Tables Vol C Tables 4.2.6.8 and 6.1.1.4'
H H 0.0000 0.0000 'International Tables Vol C Tables 4.2.6.8 and 6.1.1.4'
O O 0.0106 0.0060 'International Tables Vol C Tables 4.2.6.8 and 6.1.1.4'
P P 0.1023 0.0942 'International Tables Vol C Tables 4.2.6.8 and 6.1.1.4'
Ni Ni 0.3393 1.1124 'International Tables Vol C Tables 4.2.6.8 and 6.1.1.4'

loop_
_exptl_crystal_face_index_h
_exptl_crystal_face_index_k
_exptl_crystal_face_index_l
_exptl_crystal_face_perp_dist
-1 0 0 0.1500
1 0 0 0.1400
0 0 1 0.0800
0 0 -1 0.0900
-2 1 1 0.1400
2 -1 -1 0.1400
0 1 -3 0.0800
0 -1 3 0.0700
0 2 -1 0.0700
0 -2 1 0.0700
0 3 2 0.0800
0 -3 -2 0.0800

loop_
_geom_angle_atom_site_label_1
_geom_angle_atom_site_label_2
_geom_angle_atom_site_label_3
_geom_angle
_geom_angle_site_symmetry_1
_geom_angle_site_symmetry_3
_geom_angle_publ_flag
O3 Ni1 O3 180.00(14) 3_655 . ?
O3 Ni1 O1 100.93(10) 3_655 . ?
O3 Ni1 O1 79.07(10) . . ?
O3 Ni1 O1 79.07(10) 3_655 3_655 ?
O3 Ni1 O1 100.93(10) . 3_655 ?
O1 Ni1 O1 180.0(2) . 3_655 ?
O3 Ni1 O5 79.15(10) 3_655 3_655 ?
O3 Ni1 O5 100.85(10) . 3_655 ?
O1 Ni1 O5 101.35(11) . 3_655 ?
O1 Ni1 O5 78.65(11) 3_655 3_655 ?
O3 Ni1 O5 100.85(10) 3_655 . ?
O3 Ni1 O5 79.15(10) . . ?
O1 Ni1 O5 78.65(11) . . ?
O1 Ni1 O5 101.35(11) 3_655 . ?
O5 Ni1 O5 180.00(16) 3_655 . ?
O3 Ni1 Ni2 132.87(8) 3_655 . ?
O3 Ni1 Ni2 47.13(8) . . ?
O1 Ni1 Ni2 47.10(8) . . ?
O1 Ni1 Ni2 132.90(8) 3_655 . ?
O5 Ni1 Ni2 132.53(7) 3_655 . ?
O5 Ni1 Ni2 47.47(7) . . ?
O3 Ni1 Ni2 47.13(8) 3_655 3_655 ?
O3 Ni1 Ni2 132.87(8) . 3_655 ?
O1 Ni1 Ni2 132.90(8) . 3_655 ?
O1 Ni1 Ni2 47.10(8) 3_655 3_655 ?
O5 Ni1 Ni2 47.47(7) 3_655 3_655 ?
O5 Ni1 Ni2 132.53(7) . 3_655 ?
Ni2 Ni1 Ni2 180.00(3) . 3_655 ?
O1 Ni2 O3 79.15(11) . . ?
O1 Ni2 O5 78.73(11) . . ?
O3 Ni2 O5 79.08(10) . . ?
O1 Ni2 P3 160.21(8) . . ?
O3 Ni2 P3 92.37(8) . . ?
O5 Ni2 P3 82.14(8) . . ?
O1 Ni2 P1 82.23(8) . . ?
O3 Ni2 P1 161.07(8) . . ?
O5 Ni2 P1 94.02(8) . . ?
P3 Ni2 P1 104.23(4) . . ?
O1 Ni2 P2 93.15(8) . . ?
O3 Ni2 P2 82.46(8) . . ?
O5 Ni2 P2 160.92(8) . . ?
P3 Ni2 P2 103.52(4) . . ?
P1 Ni2 P2 102.01(5) . . ?
O1 Ni2 Ni1 47.24(7) . . ?
O3 Ni2 Ni1 47.09(7) . . ?
O5 Ni2 Ni1 47.43(7) . . ?
P3 Ni2 Ni1 114.54(3) . . ?
P1 Ni2 Ni1 115.93(3) . . ?
P2 Ni2 Ni1 114.94(4) . . ?
C31 P1 C21 106.0(2) . . ?
C31 P1 C11 104.22(19) . . ?
C21 P1 C11 104.4(2) . . ?
C31 P1 Ni2 97.82(14) . . ?
C21 P1 Ni2 117.13(14) . . ?
C11 P1 Ni2 124.70(16) . . ?
C61 P2 C41 106.1(2) . . ?
C61 P2 C51 102.83(19) . . ?
C41 P2 C51 104.2(2) . . ?
C61 P2 Ni2 97.50(13) . . ?
C41 P2 Ni2 117.76(16) . . ?
C51 P2 Ni2 125.43(14) . . ?
C91 P3 C71 106.9(2) . . ?
C91 P3 C81 102.7(2) . . ?
C71 P3 C81 104.5(2) . . ?
C91 P3 Ni2 98.16(14) . . ?
C71 P3 Ni2 117.12(15) . . ?
C81 P3 Ni2 124.87(15) . . ?
C36 O1 Ni2 121.2(2) . . ?
C36 O1 Ni1 129.7(2) . . ?
Ni2 O1 Ni1 85.66(10) . . ?
C33 O2 C37 116.9(4) . . ?
C66 O3 Ni1 126.3(2) . . ?
C66 O3 Ni2 121.1(2) . . ?
Ni1 O3 Ni2 85.78(10) . . ?
C63 O4 C67 116.5(4) . . ?
C96 O5 Ni1 126.6(2) . . ?
C96 O5 Ni2 121.2(2) . . ?
Ni1 O5 Ni2 85.10(10) . . ?
C93 O6 C97 116.8(5) . . ?
C12 C11 C16 118.8(5) . . ?
C12 C11 P1 117.3(4) . . ?
C16 C11 P1 123.9(4) . . ?
C11 C12 C13 120.9(5) . . ?
C11 C12 H12 119.5 . . ?
C13 C12 H12 119.5 . . ?
C14 C13 C12 120.2(6) . . ?
C14 C13 H13 119.9 . . ?
C12 C13 H13 119.9 . . ?
C13 C14 C15 120.1(5) . . ?
C13 C14 H14 119.9 . . ?
C15 C14 H14 119.9 . . ?
C14 C15 C16 119.9(6) . . ?
C14 C15 H15 120.1 . . ?
C16 C15 H15 120.1 . . ?
C11 C16 C15 120.1(5) . . ?
C11 C16 H16 120.0 . . ?
C15 C16 H16 120.0 . . ?
C26 C21 C22 118.6(4) . . ?
C26 C21 P1 122.0(3) . . ?
C22 C21 P1 119.1(3) . . ?
C23 C22 C21 120.8(5) . . ?
C23 C22 H22 119.6 . . ?
C21 C22 H22 119.6 . . ?
C24 C23 C22 120.3(5) . . ?
C24 C23 H23 119.9 . . ?
C22 C23 H23 119.9 . . ?
C23 C24 C25 120.0(5) . . ?
C23 C24 H24 120.0 . . ?
C25 C24 H24 120.0 . . ?
C24 C25 C26 120.2(5) . . ?
C24 C25 H25 119.9 . . ?
C26 C25 H25 119.9 . . ?
C21 C26 C25 120.1(5) . . ?
C21 C26 H26 120.0 . . ?
C25 C26 H26 120.0 . . ?
C36 C31 C32 120.6(4) . . ?
C36 C31 P1 116.2(3) . . ?
C32 C31 P1 123.2(3) . . ?
C33 C32 C31 120.4(4) . . ?
C33 C32 H32 119.8 . . ?
C31 C32 H32 119.8 . . ?
C32 C33 O2 126.5(5) . . ?
C32 C33 C34 119.3(4) . . ?
O2 C33 C34 114.2(4) . . ?
C35 C34 C33 120.9(4) . . ?
C35 C34 H34 119.6 . . ?
C33 C34 H34 119.6 . . ?
C34 C35 C36 121.0(4) . . ?
C34 C35 H35 119.5 . . ?
C36 C35 H35 119.5 . . ?
O1 C36 C31 122.5(4) . . ?
O1 C36 C35 119.7(4) . . ?
C31 C36 C35 117.8(4) . . ?
O2 C37 H37A 109.5 . . ?
O2 C37 H37B 109.5 . . ?
H37A C37 H37B 109.5 . . ?
O2 C37 H37C 109.5 . . ?
H37A C37 H37C 109.5 . . ?
H37B C37 H37C 109.5 . . ?
C46 C41 C42 118.4(5) . . ?
C46 C41 P2 122.2(4) . . ?
C42 C41 P2 119.2(4) . . ?
C43 C42 C41 121.1(5) . . ?
C43 C42 H42 119.4 . . ?
C41 C42 H42 119.4 . . ?
C44 C43 C42 120.0(6) . . ?
C44 C43 H43 120.0 . . ?
C42 C43 H43 120.0 . . ?
C43 C44 C45 120.1(6) . . ?
C43 C44 H44 119.9 . . ?
C45 C44 H44 119.9 . . ?
C46 C45 C44 119.4(6) . . ?
C46 C45 H45 120.3 . . ?
C44 C45 H45 120.3 . . ?
C41 C46 C45 120.9(5) . . ?
C41 C46 H46 119.6 . . ?
C45 C46 H46 119.6 . . ?
C52 C51 C56 118.4(4) . . ?
C52 C51 P2 124.4(3) . . ?
C56 C51 P2 117.2(3) . . ?
C51 C52 C53 121.1(5) . . ?
C51 C52 H52 119.4 . . ?
C53 C52 H52 119.4 . . ?
C54 C53 C52 120.7(5) . . ?
C54 C53 H53 119.7 . . ?
C52 C53 H53 119.7 . . ?
C53 C54 C55 118.7(5) . . ?
C53 C54 H54 120.7 . . ?
C55 C54 H54 120.7 . . ?
C56 C55 C54 120.3(5) . . ?
C56 C55 H55 119.8 . . ?
C54 C55 H55 119.8 . . ?
C51 C56 C55 120.8(4) . . ?
C51 C56 H56 119.6 . . ?
C55 C56 H56 119.6 . . ?
C66 C61 C62 120.8(4) . . ?
C66 C61 P2 116.6(3) . . ?
C62 C61 P2 122.5(3) . . ?
C63 C62 C61 119.8(4) . . ?
C63 C62 H62 120.1 . . ?
C61 C62 H62 120.1 . . ?
C62 C63 O4 125.6(4) . . ?
C62 C63 C64 119.5(4) . . ?
O4 C63 C64 114.8(4) . . ?
C65 C64 C63 121.0(4) . . ?
C65 C64 H64 119.5 . . ?
C63 C64 H64 119.5 . . ?
C64 C65 C66 121.0(4) . . ?
C64 C65 H65 119.5 . . ?
C66 C65 H65 119.5 . . ?
O3 C66 C65 120.1(4) . . ?
O3 C66 C61 122.0(4) . . ?
C65 C66 C61 117.8(4) . . ?
O4 C67 H67A 109.5 . . ?
O4 C67 H67B 109.5 . . ?
H67A C67 H67B 109.5 . . ?
O4 C67 H67C 109.5 . . ?
H67A C67 H67C 109.5 . . ?
H67B C67 H67C 109.5 . . ?
C72 C71 C76 118.8(4) . . ?
C72 C71 P3 118.6(3) . . ?
C76 C71 P3 122.3(3) . . ?
C73 C72 C71 120.4(4) . . ?
C73 C72 H72 119.8 . . ?
C71 C72 H72 119.8 . . ?
C72 C73 C74 119.3(5) . . ?
C72 C73 H73 120.4 . . ?
C74 C73 H73 120.4 . . ?
C75 C74 C73 120.7(5) . . ?
C75 C74 H74 119.7 . . ?
C73 C74 H74 119.7 . . ?
C74 C75 C76 120.3(5) . . ?
C74 C75 H75 119.9 . . ?
C76 C75 H75 119.9 . . ?
C75 C76 C71 120.5(5) . . ?
C75 C76 H76 119.8 . . ?
C71 C76 H76 119.8 . . ?
C82 C81 C86 118.1(4) . . ?
C82 C81 P3 117.4(3) . . ?
C86 C81 P3 124.6(4) . . ?
C83 C82 C81 121.5(4) . . ?
C83 C82 H82 119.3 . . ?
C81 C82 H82 119.3 . . ?
C84 C83 C82 120.1(5) . . ?
C84 C83 H83 120.0 . . ?
C82 C83 H83 120.0 . . ?
C83 C84 C85 119.6(5) . . ?
C83 C84 H84 120.2 . . ?
C85 C84 H84 120.2 . . ?
C84 C85 C86 120.5(5) . . ?
C84 C85 H85 119.7 . . ?
C86 C85 H85 119.7 . . ?
C85 C86 C81 120.3(5) . . ?
C85 C86 H86 119.9 . . ?
C81 C86 H86 119.9 . . ?
C96 C91 C92 120.3(4) . . ?
C96 C91 P3 116.2(3) . . ?
C92 C91 P3 123.4(3) . . ?
C93 C92 C91 120.4(4) . . ?
C93 C92 H92 119.8 . . ?
C91 C92 H92 119.8 . . ?
O6 C93 C94 115.3(4) . . ?
O6 C93 C92 125.7(5) . . ?
C94 C93 C92 119.0(4) . . ?
C95 C94 C93 121.4(4) . . ?
C95 C94 H94 119.3 . . ?
C93 C94 H94 119.3 . . ?
C94 C95 C96 121.2(4) . . ?
C94 C95 H95 119.4 . . ?
C96 C95 H95 119.4 . . ?
O5 C96 C91 122.1(4) . . ?
O5 C96 C95 120.2(4) . . ?
C91 C96 C95 117.7(4) . . ?
O6 C97 H97A 109.5 . . ?
O6 C97 H97B 109.5 . . ?
H97A C97 H97B 109.5 . . ?
O6 C97 H97C 109.5 . . ?
H97A C97 H97C 109.5 . . ?
H97B C97 H97C 109.5 . . ?
C120 O10 C123 98.9(9) . . ?
O10 C120 C121 108.8(9) . . ?
O10 C120 H12A 109.9 . . ?
C121 C120 H12A 109.9 . . ?
O10 C120 H12B 109.9 . . ?
C121 C120 H12B 109.9 . . ?
H12A C120 H12B 108.3 . . ?
C120 C121 C122 102.4(11) . . ?
C120 C121 H12C 111.3 . . ?
C122 C121 H12C 111.3 . . ?
C120 C121 H12D 111.3 . . ?
C122 C121 H12D 111.3 . . ?
H12C C121 H12D 109.2 . . ?
C123 C122 C121 101.9(8) . . ?
C123 C122 H12E 111.4 . . ?
C121 C122 H12E 111.4 . . ?
C123 C122 H12F 111.4 . . ?
C121 C122 H12F 111.4 . . ?
H12E C122 H12F 109.3 . . ?
O10 C123 C122 107.0(11) . . ?
O10 C123 H12G 110.3 . . ?
C122 C123 H12G 110.3 . . ?
O10 C123 H12H 110.3 . . ?
C122 C123 H12H 110.3 . . ?
H12G C123 H12H 108.6 . . ?
O7A C80A C81A 98.7(17) . . ?
O7A C80A H80A 112.0 . . ?
C81A C80A H80A 112.0 . . ?
O7A C80A H80B 112.0 . . ?
C81A C80A H80B 112.0 . . ?
H80A C80A H80B 109.7 . . ?
C80A C81A C82A 90.4(18) . . ?
C80A C81A H81A 113.6 . . ?
C82A C81A H81A 113.6 . . ?
C80A C81A H81B 113.6 . . ?
C82A C81A H81B 113.6 . . ?
H81A C81A H81B 110.9 . . ?
C83A C82A C81A 102(3) . . ?
C83A C82A H82A 111.3 . . ?
C81A C82A H82A 111.3 . . ?
C83A C82A H82B 111.3 . . ?
C81A C82A H82B 111.3 . . ?
H82A C82A H82B 109.2 . . ?
O7A C83A C82A 86(2) . . ?
O7A C83A H83A 114.2 . . ?
C82A C83A H83A 114.2 . . ?
O7A C83A H83B 114.2 . . ?
C82A C83A H83B 114.2 . . ?
H83A C83A H83B 111.4 . . ?
C83A O7A C80A 120(2) . . ?
C80B C81B H81C 110.6 . . ?
C80B C81B H81D 110.6 . . ?
H81C C81B H81D 108.7 . . ?
O7B C80B C81B 104.8(12) . . ?
O7B C80B H80C 110.8 . . ?
C81B C80B H80C 110.8 . . ?
O7B C80B H80D 110.8 . . ?
C81B C80B H80D 110.8 . . ?
H80C C80B H80D 108.9 . . ?
C83B O7B C80B 113.8(12) . . ?
O7B C83B H83C 110.3 . . ?
O7B C83B H83D 110.3 . . ?
H83C C83B H83D 108.6 . . ?
C910 O9 C913 95.2(18) . . ?
C911 C912 C913 103.2(13) . . ?
C911 C912 H91A 111.1 . . ?
C913 C912 H91A 111.1 . . ?
C911 C912 H91B 111.1 . . ?
C913 C912 H91B 111.1 . . ?
H91A C912 H91B 109.1 . . ?
O9 C910 C911 101.2(14) . . ?
O9 C910 H91C 111.5 . . ?
C911 C910 H91C 111.5 . . ?
O9 C910 H91D 111.5 . . ?
C911 C910 H91D 111.5 . . ?
H91C C910 H91D 109.3 . . ?
C912 C911 C910 97.5(10) . . ?
C912 C911 H91E 112.3 . . ?
C910 C911 H91E 112.3 . . ?
C912 C911 H91F 112.3 . . ?
C910 C911 H91F 112.3 . . ?
H91E C911 H91F 109.9 . . ?
O9 C913 C912 83.7(13) . . ?
O9 C913 H91G 114.7 . . ?
C912 C913 H91G 114.7 . . ?
O9 C913 H91H 114.7 . . ?
C912 C913 H91H 114.7 . . ?
H91G C913 H91H 111.8 . . ?

loop_
_geom_bond_atom_site_label_1
_geom_bond_atom_site_label_2
_geom_bond_distance
_geom_bond_site_symmetry_2
_geom_bond_publ_flag
Ni1 O3 2.058(3) 3_655 ?
Ni1 O3 2.058(3) . ?
Ni1 O1 2.063(3) . ?
Ni1 O1 2.063(3) 3_655 ?
Ni1 O5 2.071(3) 3_655 ?
Ni1 O5 2.071(3) . ?
Ni1 Ni2 2.8015(7) . ?
Ni1 Ni2 2.8015(7) 3_655 ?
Ni2 O1 2.058(3) . ?
Ni2 O3 2.059(3) . ?
Ni2 O5 2.072(3) . ?
Ni2 P3 2.4086(14) . ?
Ni2 P1 2.4153(15) . ?
Ni2 P2 2.4182(13) . ?
P1 C31 1.811(4) . ?
P1 C21 1.814(5) . ?
P1 C11 1.836(5) . ?
P2 C61 1.804(4) . ?
P2 C41 1.821(5) . ?
P2 C51 1.841(4) . ?
P3 C91 1.806(4) . ?
P3 C71 1.820(5) . ?
P3 C81 1.835(4) . ?
O1 C36 1.341(5) . ?
O2 C33 1.382(5) . ?
O2 C37 1.409(7) . ?
O3 C66 1.335(4) . ?
O4 C63 1.383(5) . ?
O4 C67 1.407(6) . ?
O5 C96 1.333(5) . ?
O6 C93 1.373(6) . ?
O6 C97 1.383(7) . ?
C11 C12 1.372(7) . ?
C11 C16 1.379(7) . ?
C12 C13 1.381(7) . ?
C12 H12 0.9500 . ?
C13 C14 1.360(8) . ?
C13 H13 0.9500 . ?
C14 C15 1.365(8) . ?
C14 H14 0.9500 . ?
C15 C16 1.400(7) . ?
C15 H15 0.9500 . ?
C16 H16 0.9500 . ?
C21 C26 1.388(6) . ?
C21 C22 1.399(6) . ?
C22 C23 1.395(6) . ?
C22 H22 0.9500 . ?
C23 C24 1.367(8) . ?
C23 H23 0.9500 . ?
C24 C25 1.385(7) . ?
C24 H24 0.9500 . ?
C25 C26 1.406(6) . ?
C25 H25 0.9500 . ?
C26 H26 0.9500 . ?
C31 C36 1.392(6) . ?
C31 C32 1.410(6) . ?
C32 C33 1.361(7) . ?
C32 H32 0.9500 . ?
C33 C34 1.395(7) . ?
C34 C35 1.371(6) . ?
C34 H34 0.9500 . ?
C35 C36 1.404(6) . ?
C35 H35 0.9500 . ?
C37 H37A 0.9800 . ?
C37 H37B 0.9800 . ?
C37 H37C 0.9800 . ?
C41 C46 1.368(7) . ?
C41 C42 1.402(6) . ?
C42 C43 1.365(7) . ?
C42 H42 0.9500 . ?
C43 C44 1.363(9) . ?
C43 H43 0.9500 . ?
C44 C45 1.394(9) . ?
C44 H44 0.9500 . ?
C45 C46 1.384(8) . ?
C45 H45 0.9500 . ?
C46 H46 0.9500 . ?
C51 C52 1.374(6) . ?
C51 C56 1.379(6) . ?
C52 C53 1.388(7) . ?
C52 H52 0.9500 . ?
C53 C54 1.365(7) . ?
C53 H53 0.9500 . ?
C54 C55 1.392(7) . ?
C54 H54 0.9500 . ?
C55 C56 1.386(6) . ?
C55 H55 0.9500 . ?
C56 H56 0.9500 . ?
C61 C66 1.406(6) . ?
C61 C62 1.415(6) . ?
C62 C63 1.368(6) . ?
C62 H62 0.9500 . ?
C63 C64 1.405(6) . ?
C64 C65 1.369(6) . ?
C64 H64 0.9500 . ?
C65 C66 1.402(6) . ?
C65 H65 0.9500 . ?
C67 H67A 0.9800 . ?
C67 H67B 0.9800 . ?
C67 H67C 0.9800 . ?
C71 C72 1.391(6) . ?
C71 C76 1.399(6) . ?
C72 C73 1.388(6) . ?
C72 H72 0.9500 . ?
C73 C74 1.391(7) . ?
C73 H73 0.9500 . ?
C74 C75 1.366(7) . ?
C74 H74 0.9500 . ?
C75 C76 1.373(7) . ?
C75 H75 0.9500 . ?
C76 H76 0.9500 . ?
C81 C82 1.383(6) . ?
C81 C86 1.392(6) . ?
C82 C83 1.378(6) . ?
C82 H82 0.9500 . ?
C83 C84 1.371(7) . ?
C83 H83 0.9500 . ?
C84 C85 1.375(7) . ?
C84 H84 0.9500 . ?
C85 C86 1.388(7) . ?
C85 H85 0.9500 . ?
C86 H86 0.9500 . ?
C91 C96 1.407(6) . ?
C91 C92 1.407(6) . ?
C92 C93 1.388(7) . ?
C92 H92 0.9500 . ?
C93 C94 1.388(7) . ?
C94 C95 1.365(7) . ?
C94 H94 0.9500 . ?
C95 C96 1.412(6) . ?
C95 H95 0.9500 . ?
C97 H97A 0.9800 . ?
C97 H97B 0.9800 . ?
C97 H97C 0.9800 . ?
O10 C120 1.397(10) . ?
O10 C123 1.406(11) . ?
C120 C121 1.417(12) . ?
C120 H12A 0.9900 . ?
C120 H12B 0.9900 . ?
C121 C122 1.520(18) . ?
C121 H12C 0.9900 . ?
C121 H12D 0.9900 . ?
C122 C123 1.477(19) . ?
C122 H12E 0.9900 . ?
C122 H12F 0.9900 . ?
C123 H12G 0.9900 . ?
C123 H12H 0.9900 . ?
C80A O7A 1.391(13) . ?
C80A C81A 1.489(13) . ?
C80A H80A 0.9900 . ?
C80A H80B 0.9900 . ?
C81A C82A 1.503(14) . ?
C81A H81A 0.9900 . ?
C81A H81B 0.9900 . ?
C82A C83A 1.498(14) . ?
C82A H82A 0.9900 . ?
C82A H82B 0.9900 . ?
C83A O7A 1.387(13) . ?
C83A H83A 0.9900 . ?
C83A H83B 0.9900 . ?
C81B C80B 1.508(13) . ?
C81B H81C 0.9900 . ?
C81B H81D 0.9900 . ?
C80B O7B 1.390(11) . ?
C80B H80C 0.9900 . ?
C80B H80D 0.9900 . ?
O7B C83B 1.380(11) . ?
C83B H83C 0.9900 . ?
C83B H83D 0.9900 . ?
O9 C910 1.33(2) . ?
O9 C913 1.50(3) . ?
C912 C911 1.412(13) . ?
C912 C913 1.512(18) . ?
C912 H91A 0.9900 . ?
C912 H91B 0.9900 . ?
C910 C911 1.519(14) . ?
C910 H91C 0.9900 . ?
C910 H91D 0.9900 . ?
C911 H91E 0.9900 . ?
C911 H91F 0.9900 . ?
C913 H91G 0.9900 . ?
C913 H91H 0.9900 . ?

loop_
_geom_contact_atom_site_label_1
_geom_contact_atom_site_label_2
_geom_contact_distance
_geom_contact_site_symmetry_1
_geom_contact_site_symmetry_2
_geom_contact_publ_flag
? ? ? ? ? ?

loop_
_geom_hbond_atom_site_label_D
_geom_hbond_atom_site_label_H
_geom_hbond_atom_site_label_A
_geom_hbond_distance_DH
_geom_hbond_distance_HA
_geom_hbond_distance_DA
_geom_hbond_angle_DHA
_geom_hbond_site_symmetry_A
_geom_hbond_publ_flag
? ? ? ? ? ? ? ? ?

loop_
_geom_torsion_atom_site_label_1
_geom_torsion_atom_site_label_2
_geom_torsion_atom_site_label_3
_geom_torsion_atom_site_label_4
_geom_torsion
_geom_torsion_site_symmetry_1
_geom_torsion_site_symmetry_2
_geom_torsion_site_symmetry_3
_geom_torsion_site_symmetry_4
_geom_torsion_publ_flag
O3 Ni1 Ni2 O1 -59.38(14) 3_655 . . . ?
O3 Ni1 Ni2 O1 120.62(14) . . . . ?
O1 Ni1 Ni2 O1 180.0 3_655 . . . ?
O5 Ni1 Ni2 O1 60.80(14) 3_655 . . . ?
O5 Ni1 Ni2 O1 -119.20(14) . . . . ?
Ni2 Ni1 Ni2 O1 -141(100) 3_655 . . . ?
O3 Ni1 Ni2 O3 180.0 3_655 . . . ?
O1 Ni1 Ni2 O3 -120.62(14) . . . . ?
O1 Ni1 Ni2 O3 59.38(14) 3_655 . . . ?
O5 Ni1 Ni2 O3 -59.82(14) 3_655 . . . ?
O5 Ni1 Ni2 O3 120.18(14) . . . . ?
Ni2 Ni1 Ni2 O3 99(100) 3_655 . . . ?
O3 Ni1 Ni2 O5 59.82(14) 3_655 . . . ?
O3 Ni1 Ni2 O5 -120.18(14) . . . . ?
O1 Ni1 Ni2 O5 119.20(14) . . . . ?
O1 Ni1 Ni2 O5 -60.80(14) 3_655 . . . ?
O5 Ni1 Ni2 O5 180.0 3_655 . . . ?
Ni2 Ni1 Ni2 O5 -21(100) 3_655 . . . ?
O3 Ni1 Ni2 P3 111.24(11) 3_655 . . . ?
O3 Ni1 Ni2 P3 -68.76(11) . . . . ?
O1 Ni1 Ni2 P3 170.62(11) . . . . ?
O1 Ni1 Ni2 P3 -9.38(11) 3_655 . . . ?
O5 Ni1 Ni2 P3 -128.57(11) 3_655 . . . ?
O5 Ni1 Ni2 P3 51.43(11) . . . . ?
Ni2 Ni1 Ni2 P3 30(100) 3_655 . . . ?
O3 Ni1 Ni2 P1 -10.26(11) 3_655 . . . ?
O3 Ni1 Ni2 P1 169.74(11) . . . . ?
O1 Ni1 Ni2 P1 49.12(11) . . . . ?
O1 Ni1 Ni2 P1 -130.88(11) 3_655 . . . ?
O5 Ni1 Ni2 P1 109.92(11) 3_655 . . . ?
O5 Ni1 Ni2 P1 -70.08(11) . . . . ?
Ni2 Ni1 Ni2 P1 -91(100) 3_655 . . . ?
O3 Ni1 Ni2 P2 -129.04(10) 3_655 . . . ?
O3 Ni1 Ni2 P2 50.96(10) . . . . ?
O1 Ni1 Ni2 P2 -69.66(11) . . . . ?
O1 Ni1 Ni2 P2 110.34(11) 3_655 . . . ?
O5 Ni1 Ni2 P2 -8.86(11) 3_655 . . . ?
O5 Ni1 Ni2 P2 171.14(11) . . . . ?
Ni2 Ni1 Ni2 P2 150(100) 3_655 . . . ?
O1 Ni2 P1 C31 -0.15(15) . . . . ?
O3 Ni2 P1 C31 -10.5(3) . . . . ?
O5 Ni2 P1 C31 -78.18(15) . . . . ?
P3 Ni2 P1 C31 -161.08(13) . . . . ?
P2 Ni2 P1 C31 91.43(14) . . . . ?
Ni1 Ni2 P1 C31 -34.23(14) . . . . ?
O1 Ni2 P1 C21 -112.70(18) . . . . ?
O3 Ni2 P1 C21 -123.1(3) . . . . ?
O5 Ni2 P1 C21 169.26(18) . . . . ?
P3 Ni2 P1 C21 86.37(17) . . . . ?
P2 Ni2 P1 C21 -21.12(17) . . . . ?
Ni1 Ni2 P1 C21 -146.78(16) . . . . ?
O1 Ni2 P1 C11 113.23(19) . . . . ?
O3 Ni2 P1 C11 102.9(3) . . . . ?
O5 Ni2 P1 C11 35.20(19) . . . . ?
P3 Ni2 P1 C11 -47.70(18) . . . . ?
P2 Ni2 P1 C11 -155.19(18) . . . . ?
Ni1 Ni2 P1 C11 79.15(18) . . . . ?
O1 Ni2 P2 C61 -76.90(15) . . . . ?
O3 Ni2 P2 C61 1.72(15) . . . . ?
O5 Ni2 P2 C61 -13.0(3) . . . . ?
P3 Ni2 P2 C61 92.35(14) . . . . ?
P1 Ni2 P2 C61 -159.61(14) . . . . ?
Ni1 Ni2 P2 C61 -33.31(14) . . . . ?
O1 Ni2 P2 C41 170.39(19) . . . . ?
O3 Ni2 P2 C41 -111.0(2) . . . . ?
O5 Ni2 P2 C41 -125.7(3) . . . . ?
P3 Ni2 P2 C41 -20.37(19) . . . . ?
P1 Ni2 P2 C41 87.67(18) . . . . ?
Ni1 Ni2 P2 C41 -146.02(18) . . . . ?
O1 Ni2 P2 C51 34.73(19) . . . . ?
O3 Ni2 P2 C51 113.34(19) . . . . ?
O5 Ni2 P2 C51 98.6(3) . . . . ?
P3 Ni2 P2 C51 -156.03(17) . . . . ?
P1 Ni2 P2 C51 -47.99(17) . . . . ?
Ni1 Ni2 P2 C51 78.32(17) . . . . ?
O1 Ni2 P3 C91 -13.5(3) . . . . ?
O3 Ni2 P3 C91 -77.24(16) . . . . ?
O5 Ni2 P3 C91 1.39(16) . . . . ?
P1 Ni2 P3 C91 93.57(14) . . . . ?
P2 Ni2 P3 C91 -160.06(14) . . . . ?
Ni1 Ni2 P3 C91 -34.14(14) . . . . ?
O1 Ni2 P3 C71 -127.2(3) . . . . ?
O3 Ni2 P3 C71 169.02(18) . . . . ?
O5 Ni2 P3 C71 -112.35(18) . . . . ?
P1 Ni2 P3 C71 -20.17(17) . . . . ?
P2 Ni2 P3 C71 86.20(17) . . . . ?
Ni1 Ni2 P3 C71 -147.88(16) . . . . ?
O1 Ni2 P3 C81 98.3(3) . . . . ?
O3 Ni2 P3 C81 34.52(19) . . . . ?
O5 Ni2 P3 C81 113.15(19) . . . . ?
P1 Ni2 P3 C81 -154.67(17) . . . . ?
P2 Ni2 P3 C81 -48.30(18) . . . . ?
Ni1 Ni2 P3 C81 77.62(18) . . . . ?
O3 Ni2 O1 C36 174.6(3) . . . . ?
O5 Ni2 O1 C36 93.7(3) . . . . ?
P3 Ni2 O1 C36 108.7(3) . . . . ?
P1 Ni2 O1 C36 -2.0(3) . . . . ?
P2 Ni2 O1 C36 -103.7(3) . . . . ?
Ni1 Ni2 O1 C36 134.7(3) . . . . ?
O3 Ni2 O1 Ni1 39.93(9) . . . . ?
O5 Ni2 O1 Ni1 -40.96(10) . . . . ?
P3 Ni2 O1 Ni1 -26.0(3) . . . . ?
P1 Ni2 O1 Ni1 -136.67(8) . . . . ?
P2 Ni2 O1 Ni1 121.63(8) . . . . ?
O3 Ni1 O1 C36 12.3(3) 3_655 . . . ?
O3 Ni1 O1 C36 -167.7(3) . . . . ?
O1 Ni1 O1 C36 -115(100) 3_655 . . . ?
O5 Ni1 O1 C36 93.3(3) 3_655 . . . ?
O5 Ni1 O1 C36 -86.7(3) . . . . ?
Ni2 Ni1 O1 C36 -127.7(3) . . . . ?
Ni2 Ni1 O1 C36 52.3(3) 3_655 . . . ?
O3 Ni1 O1 Ni2 140.03(10) 3_655 . . . ?
O3 Ni1 O1 Ni2 -39.97(10) . . . . ?
O1 Ni1 O1 Ni2 12(100) 3_655 . . . ?
O5 Ni1 O1 Ni2 -138.99(10) 3_655 . . . ?
O5 Ni1 O1 Ni2 41.01(10) . . . . ?
Ni2 Ni1 O1 Ni2 180.0 3_655 . . . ?
O3 Ni1 O3 C66 160(37) 3_655 . . . ?
O1 Ni1 O3 C66 -86.1(3) . . . . ?
O1 Ni1 O3 C66 93.9(3) 3_655 . . . ?
O5 Ni1 O3 C66 13.5(3) 3_655 . . . ?
O5 Ni1 O3 C66 -166.5(3) . . . . ?
Ni2 Ni1 O3 C66 -126.1(3) . . . . ?
Ni2 Ni1 O3 C66 53.9(3) 3_655 . . . ?
O3 Ni1 O3 Ni2 -74(37) 3_655 . . . ?
O1 Ni1 O3 Ni2 39.95(10) . . . . ?
O1 Ni1 O3 Ni2 -140.05(10) 3_655 . . . ?
O5 Ni1 O3 Ni2 139.56(10) 3_655 . . . ?
O5 Ni1 O3 Ni2 -40.44(10) . . . . ?
Ni2 Ni1 O3 Ni2 180.0 3_655 . . . ?
O1 Ni2 O3 C66 90.4(3) . . . . ?
O5 Ni2 O3 C66 170.9(3) . . . . ?
P3 Ni2 O3 C66 -107.6(3) . . . . ?
P1 Ni2 O3 C66 100.9(3) . . . . ?
P2 Ni2 O3 C66 -4.3(3) . . . . ?
Ni1 Ni2 O3 C66 130.4(3) . . . . ?
O1 Ni2 O3 Ni1 -40.04(9) . . . . ?
O5 Ni2 O3 Ni1 40.42(10) . . . . ?
P3 Ni2 O3 Ni1 121.94(7) . . . . ?
P1 Ni2 O3 Ni1 -29.6(3) . . . . ?
P2 Ni2 O3 Ni1 -134.73(8) . . . . ?
O3 Ni1 O5 C96 94.4(3) 3_655 . . . ?
O3 Ni1 O5 C96 -85.6(3) . . . . ?
O1 Ni1 O5 C96 -166.5(3) . . . . ?
O1 Ni1 O5 C96 13.5(3) 3_655 . . . ?
O5 Ni1 O5 C96 25(100) 3_655 . . . ?
Ni2 Ni1 O5 C96 -125.8(3) . . . . ?
Ni2 Ni1 O5 C96 54.2(3) 3_655 . . . ?
O3 Ni1 O5 Ni2 -139.83(10) 3_655 . . . ?
O3 Ni1 O5 Ni2 40.17(10) . . . . ?
O1 Ni1 O5 Ni2 -40.71(10) . . . . ?
O1 Ni1 O5 Ni2 139.29(10) 3_655 . . . ?
O5 Ni1 O5 Ni2 151(100) 3_655 . . . ?
Ni2 Ni1 O5 Ni2 180.0 3_655 . . . ?
O1 Ni2 O5 C96 171.3(3) . . . . ?
O3 Ni2 O5 C96 90.3(3) . . . . ?
P3 Ni2 O5 C96 -3.7(3) . . . . ?
P1 Ni2 O5 C96 -107.5(3) . . . . ?
P2 Ni2 O5 C96 105.2(3) . . . . ?
Ni1 Ni2 O5 C96 130.4(3) . . . . ?
O1 Ni2 O5 Ni1 40.81(10) . . . . ?
O3 Ni2 O5 Ni1 -40.15(10) . . . . ?
P3 Ni2 O5 Ni1 -134.12(8) . . . . ?
P1 Ni2 O5 Ni1 122.05(7) . . . . ?
P2 Ni2 O5 Ni1 -25.3(3) . . . . ?
C31 P1 C11 C12 77.9(4) . . . . ?
C21 P1 C11 C12 -171.1(4) . . . . ?
Ni2 P1 C11 C12 -32.4(4) . . . . ?
C31 P1 C11 C16 -102.2(4) . . . . ?
C21 P1 C11 C16 8.9(5) . . . . ?
Ni2 P1 C11 C16 147.5(4) . . . . ?
C16 C11 C12 C13 0.1(8) . . . . ?
P1 C11 C12 C13 -179.9(4) . . . . ?
C11 C12 C13 C14 -1.0(9) . . . . ?
C12 C13 C14 C15 0.5(9) . . . . ?
C13 C14 C15 C16 0.8(9) . . . . ?
C12 C11 C16 C15 1.2(8) . . . . ?
P1 C11 C16 C15 -178.7(4) . . . . ?
C14 C15 C16 C11 -1.7(8) . . . . ?
C31 P1 C21 C26 -20.6(4) . . . . ?
C11 P1 C21 C26 -130.4(4) . . . . ?
Ni2 P1 C21 C26 87.2(4) . . . . ?
C31 P1 C21 C22 166.6(3) . . . . ?
C11 P1 C21 C22 56.8(4) . . . . ?
Ni2 P1 C21 C22 -85.6(4) . . . . ?
C26 C21 C22 C23 2.4(7) . . . . ?
P1 C21 C22 C23 175.4(4) . . . . ?
C21 C22 C23 C24 -2.5(7) . . . . ?
C22 C23 C24 C25 1.0(8) . . . . ?
C23 C24 C25 C26 0.5(8) . . . . ?
C22 C21 C26 C25 -0.8(7) . . . . ?
P1 C21 C26 C25 -173.7(4) . . . . ?
C24 C25 C26 C21 -0.6(7) . . . . ?
C21 P1 C31 C36 123.4(3) . . . . ?
C11 P1 C31 C36 -126.7(3) . . . . ?
Ni2 P1 C31 C36 2.2(3) . . . . ?
C21 P1 C31 C32 -57.4(4) . . . . ?
C11 P1 C31 C32 52.5(4) . . . . ?
Ni2 P1 C31 C32 -178.6(3) . . . . ?
C36 C31 C32 C33 -1.7(6) . . . . ?
P1 C31 C32 C33 179.1(4) . . . . ?
C31 C32 C33 O2 -178.3(4) . . . . ?
C31 C32 C33 C34 2.9(7) . . . . ?
C37 O2 C33 C32 6.1(8) . . . . ?
C37 O2 C33 C34 -175.0(5) . . . . ?
C32 C33 C34 C35 -1.9(7) . . . . ?
O2 C33 C34 C35 179.1(4) . . . . ?
C33 C34 C35 C36 -0.3(7) . . . . ?
Ni2 O1 C36 C31 4.3(5) . . . . ?
Ni1 O1 C36 C31 117.1(4) . . . . ?
Ni2 O1 C36 C35 -178.8(3) . . . . ?
Ni1 O1 C36 C35 -66.0(5) . . . . ?
C32 C31 C36 O1 176.5(4) . . . . ?
P1 C31 C36 O1 -4.3(5) . . . . ?
C32 C31 C36 C35 -0.4(6) . . . . ?
P1 C31 C36 C35 178.8(3) . . . . ?
C34 C35 C36 O1 -175.6(4) . . . . ?
C34 C35 C36 C31 1.4(6) . . . . ?
C61 P2 C41 C46 -21.9(5) . . . . ?
C51 P2 C41 C46 -130.0(4) . . . . ?
Ni2 P2 C41 C46 85.9(4) . . . . ?
C61 P2 C41 C42 164.1(4) . . . . ?
C51 P2 C41 C42 55.9(4) . . . . ?
Ni2 P2 C41 C42 -88.1(4) . . . . ?
C46 C41 C42 C43 3.3(8) . . . . ?
P2 C41 C42 C43 177.5(4) . . . . ?
C41 C42 C43 C44 -1.9(9) . . . . ?
C42 C43 C44 C45 -0.4(10) . . . . ?
C43 C44 C45 C46 1.4(11) . . . . ?
C42 C41 C46 C45 -2.3(8) . . . . ?
P2 C41 C46 C45 -176.4(5) . . . . ?
C44 C45 C46 C41 0.0(10) . . . . ?
C61 P2 C51 C52 -99.3(4) . . . . ?
C41 P2 C51 C52 11.3(4) . . . . ?
Ni2 P2 C51 C52 151.6(3) . . . . ?
C61 P2 C51 C56 78.7(4) . . . . ?
C41 P2 C51 C56 -170.7(4) . . . . ?
Ni2 P2 C51 C56 -30.3(4) . . . . ?
C56 C51 C52 C53 0.9(7) . . . . ?
P2 C51 C52 C53 179.0(4) . . . . ?
C51 C52 C53 C54 0.2(9) . . . . ?
C52 C53 C54 C55 -0.8(9) . . . . ?
C53 C54 C55 C56 0.2(8) . . . . ?
C52 C51 C56 C55 -1.5(7) . . . . ?
P2 C51 C56 C55 -179.7(4) . . . . ?
C54 C55 C56 C51 0.9(8) . . . . ?
C41 P2 C61 C66 122.2(3) . . . . ?
C51 P2 C61 C66 -128.6(3) . . . . ?
Ni2 P2 C61 C66 0.4(3) . . . . ?
C41 P2 C61 C62 -60.9(4) . . . . ?
C51 P2 C61 C62 48.2(4) . . . . ?
Ni2 P2 C61 C62 177.3(3) . . . . ?
C66 C61 C62 C63 -0.6(6) . . . . ?
P2 C61 C62 C63 -177.3(4) . . . . ?
C61 C62 C63 O4 -179.1(4) . . . . ?
C61 C62 C63 C64 0.4(7) . . . . ?
C67 O4 C63 C62 0.1(8) . . . . ?
C67 O4 C63 C64 -179.4(5) . . . . ?
C62 C63 C64 C65 -1.1(7) . . . . ?
O4 C63 C64 C65 178.5(4) . . . . ?
C63 C64 C65 C66 2.0(7) . . . . ?
Ni1 O3 C66 C65 -66.5(5) . . . . ?
Ni2 O3 C66 C65 -176.2(3) . . . . ?
Ni1 O3 C66 C61 115.7(4) . . . . ?
Ni2 O3 C66 C61 6.1(5) . . . . ?
C64 C65 C66 O3 -179.9(4) . . . . ?
C64 C65 C66 C61 -2.1(6) . . . . ?
C62 C61 C66 O3 179.2(4) . . . . ?
P2 C61 C66 O3 -3.9(5) . . . . ?
C62 C61 C66 C65 1.4(6) . . . . ?
P2 C61 C66 C65 178.3(3) . . . . ?
C91 P3 C71 C72 165.5(4) . . . . ?
C81 P3 C71 C72 57.1(4) . . . . ?
Ni2 P3 C71 C72 -85.7(4) . . . . ?
C91 P3 C71 C76 -20.6(5) . . . . ?
C81 P3 C71 C76 -129.0(4) . . . . ?
Ni2 P3 C71 C76 88.2(4) . . . . ?
C76 C71 C72 C73 2.1(7) . . . . ?
P3 C71 C72 C73 176.2(4) . . . . ?
C71 C72 C73 C74 -1.2(8) . . . . ?
C72 C73 C74 C75 -1.2(8) . . . . ?
C73 C74 C75 C76 2.6(9) . . . . ?
C74 C75 C76 C71 -1.7(8) . . . . ?
C72 C71 C76 C75 -0.7(7) . . . . ?
P3 C71 C76 C75 -174.6(4) . . . . ?
C91 P3 C81 C82 75.8(4) . . . . ?
C71 P3 C81 C82 -172.8(3) . . . . ?
Ni2 P3 C81 C82 -33.8(4) . . . . ?
C91 P3 C81 C86 -102.5(4) . . . . ?
C71 P3 C81 C86 9.0(5) . . . . ?
Ni2 P3 C81 C86 148.0(4) . . . . ?
C86 C81 C82 C83 -0.7(7) . . . . ?
P3 C81 C82 C83 -179.1(3) . . . . ?
C81 C82 C83 C84 -0.1(7) . . . . ?
C82 C83 C84 C85 0.9(7) . . . . ?
C83 C84 C85 C86 -0.9(8) . . . . ?
C84 C85 C86 C81 0.1(8) . . . . ?
C82 C81 C86 C85 0.6(7) . . . . ?
P3 C81 C86 C85 178.9(4) . . . . ?
C71 P3 C91 C96 122.1(3) . . . . ?
C81 P3 C91 C96 -128.2(3) . . . . ?
Ni2 P3 C91 C96 0.5(3) . . . . ?
C71 P3 C91 C92 -61.7(4) . . . . ?
C81 P3 C91 C92 48.0(4) . . . . ?
Ni2 P3 C91 C92 176.6(4) . . . . ?
C96 C91 C92 C93 -2.2(7) . . . . ?
P3 C91 C92 C93 -178.2(4) . . . . ?
C97 O6 C93 C94 179.0(5) . . . . ?
C97 O6 C93 C92 0.6(8) . . . . ?
C91 C92 C93 O6 -179.7(5) . . . . ?
C91 C92 C93 C94 1.9(7) . . . . ?
O6 C93 C94 C95 -179.8(5) . . . . ?
C92 C93 C94 C95 -1.3(8) . . . . ?
C93 C94 C95 C96 0.8(8) . . . . ?
Ni1 O5 C96 C91 114.4(4) . . . . ?
Ni2 O5 C96 C91 5.3(5) . . . . ?
Ni1 O5 C96 C95 -67.1(5) . . . . ?
Ni2 O5 C96 C95 -176.2(3) . . . . ?
C92 C91 C96 O5 -179.8(4) . . . . ?
P3 C91 C96 O5 -3.5(5) . . . . ?
C92 C91 C96 C95 1.6(6) . . . . ?
P3 C91 C96 C95 177.9(3) . . . . ?
C94 C95 C96 O5 -179.5(4) . . . . ?
C94 C95 C96 C91 -1.0(7) . . . . ?
C123 O10 C120 C121 45.7(13) . . . . ?
O10 C120 C121 C122 -30.2(14) . . . . ?
C120 C121 C122 C123 2.7(15) . . . . ?
C120 O10 C123 C122 -42.5(13) . . . . ?
C121 C122 C123 O10 25.0(16) . . . . ?
O7A C80A C81A C82A 40(3) . . . . ?
C80A C81A C82A C83A -64(3) . . . . ?
C81A C82A C83A O7A 56(3) . . . . ?
C82A C83A O7A C80A -29(3) . . . . ?
C81A C80A O7A C83A -8(3) . . . . ?
C81B C80B O7B C83B -16.1(18) . . . . ?
C913 O9 C910 C911 59(2) . . . . ?
C913 C912 C911 C910 -28.9(14) . . . . ?
O9 C910 C911 C912 -18(2) . . . . ?
C910 O9 C913 C912 -71(2) . . . . ?
C911 C912 C913 O9 60.0(16) . . . . ?

loop_
_reflns_scale_group_code
_reflns_scale_meas_F
? ?
